data_4108162
loop_
_publ_author_name
'Sayaka Shishido'
'Tomoji Ozeki'

_publ_contact_author_address
;Department of Chemistry and Materials Science
Tokyo Institute of Technology
2-12-1-H-63 O-okayama, Meguro-ku, Tokyo 152-8551, Japan
;
_publ_contact_author_email tozeki@cms.titech.ac.jp
_publ_contact_author_fax 81(3)57342442
_publ_contact_author_name 'Tomoji Ozeki'
_publ_contact_author_phone 81(3)57342442
_publ_section_title
;
 The pH Dependent Nuclearity Variation of {Mo154-x}-type Polyoxomolybdates
 and Tectonic Effect on Their Aggregations
;
_journal_name_full 'Journal of the American Chemical Society'
_journal_page_first 10588
_journal_page_last 10595
_journal_paper_doi 10.1021/ja800784a
_journal_volume 130
_journal_year 2008
_chemical_formula_sum 'H598 Mo142 N40 O651'
_chemical_formula_weight 25202.66
_chemical_name_systematic
;
 ?
;
_space_group_IT_number 12
_symmetry_cell_setting monoclinic
_symmetry_space_group_name_Hall '-C 2y'
_symmetry_space_group_name_H-M 'C 1 2/m 1'
_atom_sites_solution_primary direct
_atom_sites_solution_secondary difmap
_audit_creation_method SHELXL-97
_cell_angle_alpha 90.00
_cell_angle_beta 94.587(1)
_cell_angle_gamma 90.00
_cell_formula_units_Z 2
_cell_length_a 42.0599(7)
_cell_length_b 40.0450(5)
_cell_length_c 22.5450(3)
_cell_measurement_reflns_used 308230
_cell_measurement_temperature 123(2)
_cell_measurement_theta_max 27.33
_cell_measurement_theta_min 0.68
_cell_volume 37850.7(9)
_computing_cell_refinement 'HKL2000 (Otwinowski & Minor, 1997)'
_computing_data_collection 'Crystal Clear (Molecular Structure Corporation, 2001)'
_computing_data_reduction 'HKL2000 (Otwinowski & Minor, 1997)'
_computing_molecular_graphics 'Diamond 3.1d (Brandenburg, 2007)'
_computing_structure_refinement 'SHELXL-97 (Sheldrick, 2008)'
_computing_structure_solution 'SHELXS-97 (Sheldrick, 2008)'
_diffrn_ambient_temperature 123(2)
_diffrn_measured_fraction_theta_full 0.998
_diffrn_measured_fraction_theta_max 0.996
_diffrn_measurement_device_type 'Rigaku Mercury CCD'
_diffrn_measurement_method oscillation
_diffrn_radiation_monochromator 'Si 111'
_diffrn_radiation_source 'KEK PF-AR NW2 beamline'
_diffrn_radiation_type synchrotron
_diffrn_radiation_wavelength 0.6890
_diffrn_reflns_av_R_equivalents 0.0609
_diffrn_reflns_av_sigmaI/netI 0.0480
_diffrn_reflns_limit_h_max 55
_diffrn_reflns_limit_h_min -56
_diffrn_reflns_limit_k_max 53
_diffrn_reflns_limit_k_min -53
_diffrn_reflns_limit_l_max 30
_diffrn_reflns_limit_l_min -30
_diffrn_reflns_number 219777
_diffrn_reflns_theta_full 25.25
_diffrn_reflns_theta_max 27.33
_diffrn_reflns_theta_min 0.68
_diffrn_standards_number 0
_exptl_absorpt_coefficient_mu 2.180
_exptl_absorpt_correction_T_max 0.9060
_exptl_absorpt_correction_T_min 0.8296
_exptl_absorpt_correction_type multi-scan
_exptl_crystal_colour 'dark blue'
_exptl_crystal_density_diffrn 2.211
_exptl_crystal_description plate
_exptl_crystal_F_000 24100
_exptl_crystal_size_max 0.10
_exptl_crystal_size_mid 0.10
_exptl_crystal_size_min 0.02
_refine_diff_density_max 4.765
_refine_diff_density_min -3.899
_refine_diff_density_rms 0.483
_refine_ls_extinction_method none
_refine_ls_goodness_of_fit_ref 1.071
_refine_ls_hydrogen_treatment undef
_refine_ls_matrix_type full
_refine_ls_number_parameters 1698
_refine_ls_number_reflns 47374
_refine_ls_number_restraints 8
_refine_ls_restrained_S_all 1.074
_refine_ls_R_factor_all 0.0726
_refine_ls_R_factor_gt 0.0564
_refine_ls_shift/su_max 0.002
_refine_ls_shift/su_mean 0.000
_refine_ls_structure_factor_coef Fsqd
_refine_ls_weighting_details 'calc w=1/[\s^2^(Fo^2^)+(0.1395P)^2^+165.1114P] where P=(Fo^2^+2Fc^2^)/3'
_refine_ls_weighting_scheme calc
_refine_ls_wR_factor_gt 0.1828
_refine_ls_wR_factor_ref 0.2055
_reflns_number_gt 37459
_reflns_number_total 47374
_reflns_threshold_expression >2sigma(I)
_cod_data_source_file ja800784a-file017.cif
_cod_data_source_block crystal_5
_cod_original_cell_volume 37851(1)
_cod_database_code 4108162

loop_
_symmetry_equiv_pos_as_xyz
'x, y, z'
'-x, y, -z'
'x+1/2, y+1/2, z'
'-x+1/2, y+1/2, -z'
'-x, -y, -z'
'x, -y, z'
'-x+1/2, -y+1/2, -z'
'x+1/2, -y+1/2, z'

loop_
_atom_site_label
_atom_site_type_symbol
_atom_site_fract_x
_atom_site_fract_y
_atom_site_fract_z
_atom_site_U_iso_or_equiv
_atom_site_adp_type
_atom_site_occupancy
_atom_site_symmetry_multiplicity
_atom_site_calc_flag
_atom_site_refinement_flags
_atom_site_disorder_assembly
_atom_site_disorder_group
Mo1A Mo 0.272839(14) 0.155161(13) -0.28493(3) 0.02015(12) Uani 1 1 d . . .
Mo1B Mo 0.109754(14) 0.363889(14) 0.01780(3) 0.02148(12) Uani 1 1 d . . .
Mo1C Mo -0.094637(14) 0.287670(14) 0.37164(3) 0.02101(12) Uani 1 1 d . . .
Mo1D Mo -0.18495(2) 0.0000 0.55919(4) 0.02757(18) Uani 1 2 d S . .
Mo2A Mo 0.288647(14) 0.136520(13) -0.41972(3) 0.02126(12) Uani 1 1 d . . .
Mo2B Mo 0.121750(14) 0.400448(13) -0.10974(3) 0.02032(12) Uani 1 1 d . . .
Mo2C Mo -0.120711(13) 0.357759(13) 0.31217(3) 0.01997(12) Uani 1 1 d . . .
Mo2D Mo -0.246697(15) 0.049585(14) 0.55710(3) 0.02366(12) Uani 1 1 d . . .
Mo3A Mo 0.276383(15) 0.071759(14) -0.29345(3) 0.02421(13) Uani 1 1 d . . .
Mo3B Mo 0.153300(14) 0.314512(14) -0.06076(3) 0.02237(12) Uani 1 1 d . . .
Mo3C Mo -0.041266(16) 0.314435(17) 0.27891(3) 0.03264(15) Uani 1 1 d . . .
Mo3D Mo -0.162510(16) 0.077140(15) 0.52354(3) 0.03205(15) Uani 1 1 d . . .
Mo4A Mo 0.259898(16) 0.120751(15) -0.15307(3) 0.02657(13) Uani 1 1 d . . .
Mo4B Mo 0.128097(17) 0.295675(16) 0.09972(3) 0.03087(15) Uani 1 1 d . . .
Mo4C Mo -0.034347(16) 0.233311(17) 0.36921(3) 0.03169(15) Uani 1 1 d . . .
Mo4D1 Mo -0.10929(4) 0.0000 0.5255(3) 0.0416(9) Uani 0.721(11) 2 d SPD A 1
Mo4D2 Mo -0.10905(10) 0.0000 0.5597(5) 0.0308(18) Uani 0.279(11) 2 d SPD A 2
Mo5A Mo 0.233140(15) 0.210268(14) -0.21054(3) 0.02220(12) Uani 1 1 d . . .
Mo5B Mo 0.055075(15) 0.351342(15) 0.11644(3) 0.02593(13) Uani 1 1 d . . .
Mo5C Mo -0.120556(14) 0.214397(14) 0.41542(3) 0.02377(12) Uani 1 1 d . . .
Mo6A Mo 0.260406(13) 0.222544(13) -0.36679(3) 0.01904(11) Uani 1 1 d . . .
Mo6B Mo 0.058268(14) 0.424579(13) 0.00233(3) 0.02030(12) Uani 1 1 d . . .
Mo6C Mo -0.169702(13) 0.295674(13) 0.40086(3) 0.01953(11) Uani 1 1 d . . .
Mo7B1 Mo 0.18208(3) 0.23563(2) 0.02708(4) 0.0218(3) Uani 0.765(6) 1 d P B 7
Mo7B2 Mo 0.1649(2) 0.23137(10) 0.0124(3) 0.061(3) Uani 0.235(6) 1 d PD B 8
Mo7D1 Mo -0.07603(7) 0.07910(5) 0.4950(3) 0.0475(11) Uani 0.522(10) 1 d PD C 9
Mo7D2 Mo -0.07065(6) 0.08398(6) 0.5260(2) 0.0364(9) Uani 0.478(10) 1 d PD C 10
Mo8A1 Mo 0.20407(2) 0.173329(19) -0.07375(4) 0.0246(3) Uani 0.828(4) 1 d PD D 3
Mo8A2 Mo 0.22138(13) 0.18147(10) -0.0500(2) 0.0335(17) Uani 0.172(4) 1 d PD D 4
Mo8C1 Mo -0.05452(7) 0.14845(7) 0.42261(18) 0.0407(8) Uani 0.547(8) 1 d PD E 5
Mo8C2 Mo -0.04724(5) 0.15813(8) 0.44811(19) 0.0349(8) Uani 0.453(8) 1 d PD E 6
Mo9A Mo 0.208072(15) 0.151228(18) -0.38662(3) 0.03029(14) Uani 1 1 d . F 6
Mo9B Mo 0.051480(15) 0.354199(15) -0.09406(3) 0.02650(13) Uani 1 1 d . G 6
Mo9C Mo -0.150121(15) 0.279168(16) 0.25210(3) 0.02799(14) Uani 1 1 d . H 6
Mo9D Mo -0.23389(2) 0.0000 0.43190(4) 0.02774(18) Uani 1 2 d S . 6
Mo10A Mo 0.227940(15) 0.137645(13) -0.52574(3) 0.02252(12) Uani 1 1 d . . 6
Mo10B Mo 0.063238(14) 0.396815(14) -0.21747(3) 0.02118(12) Uani 1 1 d . . 6
Mo10C Mo -0.176525(13) 0.352900(13) 0.19843(3) 0.01951(11) Uani 1 1 d . . 6
Mo10D Mo -0.300207(14) 0.046298(13) 0.44016(3) 0.02234(12) Uani 1 1 d . . 6
Mo11A Mo 0.200103(14) 0.220095(13) -0.47028(3) 0.01948(11) Uani 1 1 d . . 6
Mo11B Mo 0.002426(14) 0.420301(14) -0.11140(3) 0.02041(12) Uani 1 1 d . . 6
Mo11C Mo -0.224192(13) 0.291253(13) 0.28628(3) 0.01891(11) Uani 1 1 d . . 6
O1A O 0.31123(12) 0.16726(12) -0.2714(2) 0.0263(10) Uani 1 1 d . I 6
O1B O 0.13622(12) 0.39050(13) 0.0511(2) 0.0275(10) Uani 1 1 d . J 6
O1C O -0.08328(12) 0.30734(12) 0.4357(2) 0.0265(10) Uani 1 1 d . K 6
O1D O -0.1837(2) 0.0000 0.6332(4) 0.041(2) Uani 1 2 d S A 6
O2A O 0.32436(12) 0.15536(12) -0.4137(2) 0.0280(11) Uani 1 1 d . I 6
O2B O 0.14166(12) 0.43260(12) -0.0758(2) 0.0275(10) Uani 1 1 d . J 6
O2C O -0.11924(12) 0.37851(12) 0.3773(2) 0.0255(10) Uani 1 1 d . K 6
O2D O -0.25050(14) 0.04442(12) 0.6303(2) 0.0333(12) Uani 1 1 d . A 6
O3A O 0.33047(14) 0.08201(13) -0.2734(3) 0.0368(12) Uani 1 1 d . I 6
O3B O 0.19491(12) 0.34733(12) -0.0034(2) 0.0282(10) Uani 1 1 d . J 6
O3C O -0.01975(14) 0.34092(15) 0.3609(3) 0.0389(13) Uani 1 1 d . K 6
O3D O -0.15627(18) 0.08312(15) 0.6268(3) 0.0551(19) Uani 1 1 d . A 6
O4A O 0.29648(14) 0.12942(15) -0.1193(3) 0.0395(13) Uani 1 1 d . I 6
O4B O 0.15646(15) 0.31498(15) 0.1465(3) 0.0423(14) Uani 1 1 d . J 6
O4C O -0.01785(14) 0.24576(16) 0.4371(3) 0.0435(14) Uani 1 1 d . K 6
O4D O -0.1018(2) 0.0000 0.6316(4) 0.057(3) Uani 1 2 d SD L 6
O5A O 0.28604(13) 0.22478(13) -0.1781(2) 0.0305(11) Uani 1 1 d . I 6
O5B O 0.08772(13) 0.38640(14) 0.1746(2) 0.0351(12) Uani 1 1 d . J 6
O5C O -0.10252(12) 0.23522(13) 0.5098(2) 0.0299(11) Uani 1 1 d . K 6
O6A O 0.29998(11) 0.22939(11) -0.3670(2) 0.0244(10) Uani 1 1 d . I 6
O6B O 0.08493(11) 0.45427(12) 0.0233(2) 0.0275(10) Uani 1 1 d . J 6
O6C O -0.16083(12) 0.32467(12) 0.4535(2) 0.0258(10) Uani 1 1 d . K 6
O7B O 0.21742(15) 0.25160(14) 0.0529(3) 0.0428(15) Uani 1 1 d . M 6
O7D O -0.0643(2) 0.0932(2) 0.5961(3) 0.084(3) Uani 1 1 d D N 6
O8A O 0.25225(13) 0.19266(15) -0.0178(2) 0.0403(14) Uani 1 1 d D O 6
O8C O -0.03517(16) 0.18214(17) 0.5040(3) 0.0509(16) Uani 1 1 d D E 6
O9A O 0.26464(11) 0.17100(11) -0.3735(2) 0.0218(9) Uani 1 1 d . F 6
O9B O 0.08811(11) 0.39672(12) -0.0469(2) 0.0227(9) Uani 1 1 d . G 6
O9C O -0.13682(11) 0.31319(11) 0.3445(2) 0.0214(9) Uani 1 1 d . H 6
O9D O -0.23478(16) 0.0000 0.5416(3) 0.0245(14) Uani 1 2 d S . 6
O10A O 0.28276(11) 0.11791(10) -0.3394(2) 0.0219(9) Uani 1 1 d . I 6
O10B O 0.13332(11) 0.36161(11) -0.0568(2) 0.0214(9) Uani 1 1 d . J 6
O10C O -0.08400(11) 0.32635(12) 0.3201(2) 0.0238(10) Uani 1 1 d . K 6
O10D O -0.20000(12) 0.04759(11) 0.5504(2) 0.0255(10) Uani 1 1 d . A 6
O11A O 0.27369(12) 0.11230(11) -0.2376(2) 0.0243(10) Uani 1 1 d . I 6
O11B O 0.13525(12) 0.32180(12) 0.0201(2) 0.0255(10) Uani 1 1 d . J 6
O11C O -0.05162(11) 0.27909(12) 0.3407(2) 0.0268(10) Uani 1 1 d . K 6
O11D O -0.14770(13) 0.02924(12) 0.5478(3) 0.0368(13) Uani 1 1 d . A 6
O12A O 0.25556(11) 0.16475(11) -0.2080(2) 0.0240(10) Uani 1 1 d . I 6
O12B O 0.09836(12) 0.33643(12) 0.0884(2) 0.0253(10) Uani 1 1 d . J 6
O12C O -0.08224(11) 0.24132(12) 0.3919(2) 0.0246(10) Uani 1 1 d . K 6
O13A O 0.25661(11) 0.20245(11) -0.2871(2) 0.0209(9) Uani 1 1 d . I 6
O13B O 0.07188(11) 0.38468(11) 0.0508(2) 0.0228(9) Uani 1 1 d . J 6
O13C O -0.13222(11) 0.26515(11) 0.4063(2) 0.0228(9) Uani 1 1 d . K 6
O14A O 0.27000(12) 0.15078(11) -0.4922(2) 0.0256(10) Uani 1 1 d . I 6
O14B O 0.09377(12) 0.42177(11) -0.1653(2) 0.0247(10) Uani 1 1 d . J 6
O14C O -0.16056(11) 0.36925(11) 0.2764(2) 0.0212(9) Uani 1 1 d . K 6
O14D O -0.28872(12) 0.04409(11) 0.5248(2) 0.0264(10) Uani 1 1 d . A 6
O15A O 0.29846(11) 0.09349(11) -0.4439(2) 0.0235(10) Uani 1 1 d . . 6
O15B O 0.14955(11) 0.38471(11) -0.1625(2) 0.0224(9) Uani 1 1 d . . 6
O15C O -0.09690(11) 0.38449(11) 0.2655(2) 0.0230(9) Uani 1 1 d . . 6
O15D O -0.24456(12) 0.09530(11) 0.5484(2) 0.0256(10) Uani 1 1 d . . 6
O16A O 0.29382(12) 0.04942(11) -0.3555(2) 0.0251(10) Uani 1 1 d . . 6
O16B O 0.17677(11) 0.32823(11) -0.1217(2) 0.0221(9) Uani 1 1 d . . 6
O16C O -0.03990(12) 0.35784(12) 0.2508(2) 0.0268(10) Uani 1 1 d . . 6
O16D O -0.18542(12) 0.11545(12) 0.5317(2) 0.0277(10) Uani 1 1 d . . 6
O17A O 0.28178(16) 0.04423(13) -0.2356(3) 0.0393(13) Uani 1 1 d . I 6
O17B O 0.17582(13) 0.28046(12) -0.0305(2) 0.0282(11) Uani 1 1 d . J 6
O17C O -0.00400(14) 0.29912(15) 0.2719(3) 0.0419(14) Uani 1 1 d . K 6
O17D O -0.12271(14) 0.09008(14) 0.5268(4) 0.0510(18) Uani 1 1 d . A 6
O18A O 0.25459(16) 0.07927(13) -0.1383(3) 0.0400(14) Uani 1 1 d . I 6
O18B O 0.15282(15) 0.26196(15) 0.0726(2) 0.0398(14) Uani 1 1 d . J 6
O18C O -0.00253(14) 0.23330(16) 0.3251(3) 0.0490(17) Uani 1 1 d . K 6
O18D O -0.08456(14) 0.03593(14) 0.5376(4) 0.0524(18) Uani 1 1 d . P 6
O19A O 0.23504(16) 0.14204(14) -0.1005(3) 0.0415(14) Uani 1 1 d . I 6
O19B O 0.10499(15) 0.27646(14) 0.1480(3) 0.0399(13) Uani 1 1 d . J 6
O19C O -0.04050(13) 0.18784(14) 0.3823(3) 0.0373(13) Uani 1 1 d . E 6
O20A O 0.22808(13) 0.20690(12) -0.1344(2) 0.0283(11) Uani 1 1 d . I 6
O20B O 0.05873(14) 0.32597(14) 0.1771(3) 0.0395(13) Uani 1 1 d . J 6
O20C O -0.09510(12) 0.18135(12) 0.4368(3) 0.0311(11) Uani 1 1 d . E 6
O21A O 0.23178(11) 0.25570(11) -0.2249(2) 0.0233(9) Uani 1 1 d . . 6
O21B O 0.02665(11) 0.38389(12) 0.1375(2) 0.0264(10) Uani 1 1 d . . 6
O21C O -0.15540(11) 0.20835(11) 0.4601(2) 0.0245(10) Uani 1 1 d . . 6
O22A O 0.24496(11) 0.26198(11) -0.3380(2) 0.0211(9) Uani 1 1 d . . 6
O22B O 0.02630(11) 0.43131(11) 0.0526(2) 0.0229(9) Uani 1 1 d . . 6
O22C O -0.19084(11) 0.26331(11) 0.4402(2) 0.0224(9) Uani 1 1 d . . 6
O23A O 0.24453(11) 0.22685(11) -0.4456(2) 0.0222(9) Uani 1 1 d . I 6
O23B O 0.03686(11) 0.44340(11) -0.0650(2) 0.0240(10) Uani 1 1 d . J 6
O23C O -0.20390(11) 0.31427(11) 0.3555(2) 0.0218(9) Uani 1 1 d . K 6
O24B O 0.19168(12) 0.21617(12) -0.0448(2) 0.0278(10) Uani 1 1 d . Q 6
O24D O -0.07289(15) 0.12614(14) 0.4886(3) 0.0433(14) Uani 1 1 d . E 6
O25B O 0.17838(19) 0.19957(16) 0.0672(3) 0.0552(19) Uani 1 1 d . R 6
O25D O -0.0358(2) 0.0696(2) 0.4966(8) 0.139(6) Uani 1 1 d . S 6
O26A O 0.19670(18) 0.15072(15) -0.0115(3) 0.0521(18) Uani 1 1 d . T 6
O26C O -0.01695(17) 0.13078(18) 0.4337(4) 0.069(3) Uani 1 1 d . E 6
O27A O 0.22275(11) 0.14140(11) -0.3124(2) 0.0224(9) Uani 1 1 d . F 6
O27B O 0.07386(12) 0.33349(12) -0.0346(2) 0.0255(10) Uani 1 1 d . G 6
O27C O -0.11385(11) 0.26389(12) 0.2863(2) 0.0233(9) Uani 1 1 d . H 6
O27D O -0.19359(16) 0.0000 0.4605(3) 0.0266(14) Uani 1 2 d S . 6
O28A O 0.23183(11) 0.11797(11) -0.4277(2) 0.0233(9) Uani 1 1 d . F 6
O28B O 0.08446(11) 0.35884(12) -0.1472(2) 0.0236(10) Uani 1 1 d . G 6
O28C O -0.13224(11) 0.32127(11) 0.2248(2) 0.0241(10) Uani 1 1 d . H 6
O28D O -0.24461(11) 0.04598(11) 0.4517(2) 0.0233(9) Uani 1 1 d . . 6
O29A O 0.23677(13) 0.06915(13) -0.3148(3) 0.0349(12) Uani 1 1 d . I 6
O29B O 0.12139(12) 0.29649(13) -0.0972(2) 0.0278(10) Uani 1 1 d . J 6
O29C O -0.06424(15) 0.29589(14) 0.2185(2) 0.0368(13) Uani 1 1 d . K 6
O29D O -0.17100(15) 0.06853(13) 0.4506(3) 0.0416(14) Uani 1 1 d . A 6
O30A O 0.20928(14) 0.11437(16) -0.2060(3) 0.0441(15) Uani 1 1 d . I 6
O30B O 0.08999(15) 0.27384(14) 0.0270(3) 0.0420(14) Uani 1 1 d . J 6
O30C O -0.06396(15) 0.22028(14) 0.2790(3) 0.0404(13) Uani 1 1 d . K 6
O30D O -0.1194(3) 0.0000 0.4531(5) 0.058(3) Uani 1 2 d SD U 6
O31A O 0.19761(12) 0.19786(12) -0.2427(2) 0.0276(10) Uani 1 1 d . I 6
O31B O 0.03210(14) 0.32922(14) 0.0639(3) 0.0367(13) Uani 1 1 d . J 6
O31C O -0.13649(13) 0.20331(13) 0.3459(2) 0.0297(11) Uani 1 1 d . K 6
O32A O 0.20647(11) 0.20011(11) -0.3751(2) 0.0212(9) Uani 1 1 d . F 6
O32B O 0.02493(11) 0.38178(11) -0.0449(2) 0.0234(9) Uani 1 1 d . G 6
O32C O -0.17809(11) 0.26326(11) 0.3094(2) 0.0233(9) Uani 1 1 d . H 6
O33A O 0.20860(12) 0.17055(11) -0.4717(2) 0.0235(9) Uani 1 1 d . F 6
O33B O 0.03525(11) 0.39372(12) -0.1498(2) 0.0242(10) Uani 1 1 d . G 6
O33C O -0.19013(11) 0.30979(11) 0.2364(2) 0.0222(9) Uani 1 1 d . H 6
O33D O -0.28377(17) 0.0000 0.4334(3) 0.0253(14) Uani 1 2 d S . 6
O34A O 0.22635(14) 0.15948(12) -0.5889(2) 0.0322(11) Uani 1 1 d . V 6
O34B O 0.04517(12) 0.42879(12) -0.2543(2) 0.0286(11) Uani 1 1 d . W 6
O34C O -0.21250(11) 0.37101(12) 0.1925(2) 0.0262(10) Uani 1 1 d . X 6
O34D O -0.33930(13) 0.03798(12) 0.4393(2) 0.0313(11) Uani 1 1 d . Y 6
O35B O 0.13044(12) 0.22623(15) -0.0189(3) 0.0417(14) Uani 1 1 d D Z 6
O35D O -0.0919(3) 0.0688(2) 0.4291(4) 0.108(4) Uani 1 1 d D A 6
O36A O 0.17430(15) 0.16485(15) -0.1236(3) 0.0461(15) Uani 1 1 d D D 6
O36C O -0.07346(17) 0.12906(18) 0.3662(3) 0.0593(19) Uani 1 1 d D E 6
O37A O 0.19888(12) 0.22475(12) -0.5440(2) 0.0259(10) Uani 1 1 d . B 6
O37B O -0.00560(12) 0.44934(13) -0.1643(2) 0.0292(11) Uani 1 1 d . C 6
O37C O -0.25196(12) 0.31978(12) 0.2653(2) 0.0261(10) Uani 1 1 d . D 6
O38A O 0.16986(13) 0.13790(14) -0.3902(2) 0.0343(12) Uani 1 1 d . F 6
O38B O 0.02716(12) 0.32388(13) -0.1240(2) 0.0289(11) Uani 1 1 d . G 6
O38C O -0.15719(13) 0.25484(14) 0.1911(3) 0.0343(12) Uani 1 1 d . H 6
O38D O -0.23121(18) 0.0000 0.3587(3) 0.0315(16) Uani 1 2 d S . 6
OW1 O 0.26871(17) 0.21633(18) 0.1080(3) 0.0513(16) Uiso 1 1 d . E 6
OW2 O 0.0516(2) 0.5000 0.1095(5) 0.053(2) Uiso 1 2 d S F 6
OW3 O 0.3371(2) 0.0000 -0.3001(5) 0.053(2) Uiso 1 2 d S G 6
OW4 O 0.34934(18) 0.12022(19) -0.1822(3) 0.0561(17) Uiso 1 1 d . H 6
OW5 O -0.08781(18) 0.44618(19) 0.3626(3) 0.0574(18) Uiso 1 1 d . I 6
OW6 O -0.04134(18) 0.40063(19) 0.4029(3) 0.0573(18) Uiso 1 1 d . J 6
OW7 O 0.02659(18) 0.3789(2) 0.2674(4) 0.0601(19) Uiso 1 1 d . K 6
OW8 O -0.14066(19) 0.2779(2) 0.5672(4) 0.0619(19) Uiso 1 1 d . L 6
OW9 O 0.02186(19) 0.3285(2) 0.4580(4) 0.0619(19) Uiso 1 1 d . M 6
OW10 O -0.0474(2) 0.2640(2) 0.5498(4) 0.068(2) Uiso 1 1 d . N 6
OW11 O -0.0553(2) 0.3880(2) 0.5181(4) 0.069(2) Uiso 1 1 d . O 6
OW12 O 0.1152(2) 0.2141(2) -0.1293(4) 0.071(2) Uiso 1 1 d . P 6
OW13 O 0.1120(3) 0.5000 -0.1982(6) 0.072(3) Uiso 1 2 d S Q 6
OW14 O -0.1344(2) 0.4468(2) 0.2591(4) 0.071(2) Uiso 1 1 d . R 6
OW15 O 0.2203(2) 0.3983(2) -0.0581(4) 0.071(2) Uiso 1 1 d . S 6
OW16 O 0.2379(2) 0.1526(2) 0.0975(4) 0.072(2) Uiso 1 1 d . T 6
OW17 O -0.0110(3) 0.5000 0.2587(6) 0.071(3) Uiso 1 2 d S U 6
OW18 O 0.0568(3) 0.5000 -0.1391(6) 0.074(3) Uiso 1 2 d S V 6
OW19 O 0.0000 0.5000 0.0000 0.077(5) Uiso 1 4 d S W 6
OW20 O 0.2064(2) 0.4470(2) -0.1416(4) 0.075(2) Uiso 1 1 d . X 6
OW21 O -0.1027(2) 0.3304(2) 0.5525(4) 0.077(2) Uiso 1 1 d . Y 6
OW22 O -0.1823(2) 0.1980(2) 0.6728(4) 0.079(2) Uiso 1 1 d . Z 6
OW23 O 0.3998(3) 0.0000 -0.4677(6) 0.078(4) Uiso 1 2 d S A 6
OW24 O 0.3748(2) 0.0921(2) -0.3532(4) 0.081(3) Uiso 1 1 d . B 6
OW25 O 0.3132(2) 0.2844(2) -0.2085(4) 0.080(3) Uiso 1 1 d . C 6
OW26 O -0.1225(2) 0.1633(2) 0.5495(4) 0.082(3) Uiso 1 1 d . D 6
OW27 O 0.1697(3) 0.5000 -0.1167(7) 0.085(4) Uiso 1 2 d S E 6
OW28 O 0.3301(3) 0.0000 -0.5878(7) 0.085(4) Uiso 1 2 d S F 6
OW29 O 0.0286(3) 0.4449(3) 0.3026(5) 0.095(3) Uiso 1 1 d . G 6
OW30 O 0.1400(4) 0.5000 -0.0111(7) 0.096(4) Uiso 1 2 d S H 6
OW31 O -0.1399(3) 0.1472(3) 0.6592(5) 0.100(3) Uiso 1 1 d . I 6
OW32 O -0.1833(3) 0.3919(3) 0.4277(5) 0.101(3) Uiso 1 1 d . J 6
OW33 O 0.0862(3) 0.4530(3) 0.1759(5) 0.102(3) Uiso 1 1 d . K 6
OW34 O 0.3776(3) 0.1052(3) -0.4736(5) 0.104(3) Uiso 1 1 d . L 6
OW35 O 0.0844(3) 0.3528(3) 0.3271(6) 0.109(4) Uiso 1 1 d . M 6
OW36 O 0.2257(3) 0.3877(3) -0.3284(6) 0.109(4) Uiso 1 1 d . N 6
OW37 O 0.3701(3) 0.0530(3) -0.5543(6) 0.114(4) Uiso 1 1 d . O 6
OW38 O 0.0159(3) 0.4336(3) 0.4187(6) 0.116(4) Uiso 1 1 d . P 6
OW39 O 0.0464(3) 0.2359(3) 0.0681(6) 0.118(4) Uiso 1 1 d . Q 6
OW40 O -0.0505(4) 0.5000 0.3550(9) 0.121(6) Uiso 1 2 d S R 6
OW41 O -0.1412(3) 0.1556(3) 0.2485(6) 0.122(4) Uiso 1 1 d . S 6
OW42 O 0.1237(3) 0.2060(3) 0.1696(6) 0.124(4) Uiso 1 1 d . T 6
OW43 O 0.1222(4) 0.3044(4) 0.2662(7) 0.147(5) Uiso 1 1 d . U 6
OW44 O 0.3008(4) 0.3567(4) -0.1901(7) 0.141(5) Uiso 1 1 d . V 6
OW45 O 0.0555(4) 0.2487(4) -0.1339(7) 0.145(5) Uiso 1 1 d . W 6
OW46 O -0.0708(4) 0.1554(4) 0.2540(8) 0.157(6) Uiso 1 1 d . X 6
OW47 O -0.0546(4) 0.2738(4) 0.6688(8) 0.163(6) Uiso 1 1 d . Y 6
OW48 O -0.2291(7) 0.0000 0.7395(13) 0.184(10) Uiso 1 2 d S Z 6
OW49 O 0.2507(7) 0.0000 -0.1639(13) 0.189(11) Uiso 1 2 d S A 6
OW50 O -0.0446(5) 0.1602(5) 0.6226(9) 0.189(7) Uiso 1 1 d . B 6
OW51 O 0.3531(5) 0.0351(5) -0.1747(9) 0.187(7) Uiso 1 1 d . C 6
OW52 O -0.0067(5) 0.2155(5) 0.2038(10) 0.198(8) Uiso 1 1 d . D 6
OW53 O 0.1843(5) 0.0522(6) -0.1926(10) 0.209(9) Uiso 1 1 d . E 6
OW54 O 0.1971(6) 0.4429(6) -0.2715(11) 0.229(10) Uiso 1 1 d . F 6
OW55 O 0.1774(6) 0.4531(6) 0.0474(11) 0.233(10) Uiso 1 1 d . G 6
OW56 O 0.2232(6) 0.0761(6) -0.0129(11) 0.238(10) Uiso 1 1 d . H 6
OW57 O -0.1330(6) 0.0901(6) 0.3319(11) 0.238(10) Uiso 1 1 d . I 6

loop_
_atom_site_aniso_label
_atom_site_aniso_U_11
_atom_site_aniso_U_22
_atom_site_aniso_U_33
_atom_site_aniso_U_23
_atom_site_aniso_U_13
_atom_site_aniso_U_12
Mo1A 0.0225(3) 0.0139(2) 0.0245(3) 0.00031(19) 0.0042(2) 0.0023(2)
Mo1B 0.0223(3) 0.0200(3) 0.0225(3) 0.0007(2) 0.0045(2) 0.0042(2)
Mo1C 0.0199(3) 0.0179(3) 0.0256(3) 0.0001(2) 0.0041(2) -0.0004(2)
Mo1D 0.0327(5) 0.0137(4) 0.0354(5) 0.000 -0.0025(4) 0.000
Mo2A 0.0246(3) 0.0124(2) 0.0277(3) -0.00013(19) 0.0081(2) 0.0004(2)
Mo2B 0.0211(3) 0.0158(2) 0.0246(3) 0.00047(19) 0.0055(2) 0.0025(2)
Mo2C 0.0205(3) 0.0159(2) 0.0242(3) -0.00100(19) 0.0059(2) -0.0027(2)
Mo2D 0.0323(3) 0.0127(2) 0.0266(3) 0.0002(2) 0.0062(2) -0.0003(2)
Mo3A 0.0310(3) 0.0136(2) 0.0285(3) 0.0006(2) 0.0056(2) 0.0014(2)
Mo3B 0.0255(3) 0.0186(3) 0.0235(3) 0.0020(2) 0.0051(2) 0.0055(2)
Mo3C 0.0272(3) 0.0259(3) 0.0469(4) 0.0069(3) 0.0156(3) 0.0030(2)
Mo3D 0.0286(3) 0.0152(3) 0.0519(4) 0.0030(3) 0.0008(3) 0.0003(2)
Mo4A 0.0360(3) 0.0181(3) 0.0265(3) 0.0030(2) 0.0074(2) 0.0075(2)
Mo4B 0.0416(4) 0.0265(3) 0.0257(3) 0.0046(2) 0.0100(3) 0.0127(3)
Mo4C 0.0235(3) 0.0261(3) 0.0460(4) 0.0034(3) 0.0059(3) 0.0041(2)
Mo4D1 0.0281(8) 0.0179(7) 0.078(3) 0.000 0.0011(10) 0.000
Mo4D2 0.0240(18) 0.0107(14) 0.056(5) 0.000 -0.0052(19) 0.000
Mo5A 0.0269(3) 0.0161(2) 0.0240(3) 0.0018(2) 0.0053(2) 0.0044(2)
Mo5B 0.0277(3) 0.0237(3) 0.0274(3) 0.0034(2) 0.0086(2) 0.0040(2)
Mo5C 0.0225(3) 0.0172(3) 0.0319(3) 0.0003(2) 0.0041(2) 0.0012(2)
Mo6A 0.0207(3) 0.0128(2) 0.0241(3) 0.00085(19) 0.0051(2) 0.00087(19)
Mo6B 0.0207(3) 0.0163(2) 0.0248(3) -0.0005(2) 0.0068(2) 0.0006(2)
Mo6C 0.0207(3) 0.0147(2) 0.0237(3) -0.00030(19) 0.0048(2) -0.0005(2)
Mo7B1 0.0217(6) 0.0200(4) 0.0237(4) 0.0013(3) 0.0017(4) 0.0056(3)
Mo7B2 0.113(7) 0.0230(18) 0.053(3) 0.0110(18) 0.050(4) 0.023(3)
Mo7D1 0.0380(10) 0.0195(7) 0.085(3) 0.0032(10) 0.0048(13) 0.0021(6)
Mo7D2 0.0280(9) 0.0192(8) 0.061(2) 0.0043(9) -0.0030(10) -0.0010(6)
Mo8A1 0.0293(5) 0.0193(4) 0.0257(4) 0.0000(3) 0.0058(4) 0.0032(3)
Mo8A2 0.046(3) 0.023(2) 0.034(2) 0.0055(16) 0.016(2) 0.0126(19)
Mo8C1 0.0361(11) 0.0233(9) 0.0645(17) 0.0016(10) 0.0150(11) 0.0060(8)
Mo8C2 0.0273(9) 0.0207(11) 0.0562(17) 0.0044(11) -0.0004(9) 0.0014(7)
Mo9A 0.0248(3) 0.0389(4) 0.0271(3) 0.0097(3) 0.0017(2) -0.0077(3)
Mo9B 0.0296(3) 0.0198(3) 0.0295(3) 0.0043(2) -0.0014(2) -0.0016(2)
Mo9C 0.0266(3) 0.0265(3) 0.0302(3) -0.0094(2) -0.0020(2) 0.0055(2)
Mo9D 0.0249(4) 0.0310(4) 0.0278(4) 0.000 0.0054(3) 0.000
Mo10A 0.0303(3) 0.0128(2) 0.0250(3) 0.0002(2) 0.0054(2) 0.0003(2)
Mo10B 0.0214(3) 0.0197(3) 0.0231(3) 0.0020(2) 0.0057(2) 0.0048(2)
Mo10C 0.0198(3) 0.0154(2) 0.0238(3) -0.00020(19) 0.0050(2) -0.0023(2)
Mo10D 0.0243(3) 0.0123(2) 0.0312(3) 0.0008(2) 0.0075(2) 0.0001(2)
Mo11A 0.0227(3) 0.0132(2) 0.0229(3) 0.00092(19) 0.0043(2) 0.00087(19)
Mo11B 0.0201(3) 0.0178(2) 0.0241(3) 0.0019(2) 0.0065(2) 0.0022(2)
Mo11C 0.0194(3) 0.0135(2) 0.0243(3) -0.00012(19) 0.0040(2) -0.00135(19)
O1A 0.030(3) 0.019(2) 0.029(3) -0.0015(18) 0.002(2) 0.0023(19)
O1B 0.029(3) 0.030(3) 0.024(2) -0.0017(19) 0.0036(19) 0.004(2)
O1C 0.026(3) 0.024(2) 0.029(3) -0.0005(19) 0.0031(19) -0.0034(19)
O1D 0.062(6) 0.019(3) 0.040(4) 0.000 -0.014(4) 0.000
O2A 0.031(3) 0.018(2) 0.037(3) -0.0031(19) 0.015(2) -0.0019(19)
O2B 0.030(3) 0.021(2) 0.032(3) -0.0011(19) 0.005(2) -0.001(2)
O2C 0.027(3) 0.021(2) 0.030(3) -0.0022(18) 0.0082(19) -0.0074(19)
O2D 0.049(3) 0.021(2) 0.031(3) 0.000(2) 0.009(2) 0.000(2)
O3A 0.036(3) 0.026(3) 0.047(3) -0.005(2) 0.001(2) 0.007(2)
O3B 0.031(3) 0.025(2) 0.028(3) -0.0034(19) 0.002(2) 0.004(2)
O3C 0.037(3) 0.039(3) 0.039(3) -0.002(2) -0.006(2) -0.007(2)
O3D 0.072(5) 0.030(3) 0.059(4) -0.001(3) -0.028(4) -0.004(3)
O4A 0.044(3) 0.043(3) 0.031(3) -0.002(2) 0.003(2) 0.002(3)
O4B 0.047(3) 0.043(3) 0.036(3) 0.001(3) -0.003(3) 0.020(3)
O4C 0.030(3) 0.045(3) 0.054(4) 0.003(3) -0.008(3) 0.001(3)
O4D 0.057(6) 0.041(5) 0.069(7) 0.000 -0.024(5) 0.000
O5A 0.034(3) 0.029(3) 0.028(3) -0.004(2) 0.001(2) 0.008(2)
O5B 0.037(3) 0.035(3) 0.032(3) -0.008(2) 0.001(2) 0.006(2)
O5C 0.030(3) 0.028(3) 0.031(3) 0.000(2) 0.001(2) 0.001(2)
O6A 0.024(2) 0.020(2) 0.030(2) 0.0018(18) 0.0067(19) 0.0019(18)
O6B 0.021(2) 0.027(2) 0.036(3) -0.002(2) 0.009(2) -0.0040(19)
O6C 0.028(3) 0.022(2) 0.029(2) 0.0016(18) 0.0054(19) -0.0019(19)
O7B 0.050(4) 0.028(3) 0.047(3) -0.003(2) -0.014(3) 0.017(3)
O7D 0.101(7) 0.054(5) 0.090(7) 0.019(4) -0.040(5) -0.038(5)
O8A 0.042(3) 0.047(3) 0.032(3) 0.007(2) 0.003(2) 0.021(3)
O8C 0.044(4) 0.052(4) 0.056(4) 0.009(3) -0.002(3) -0.007(3)
O9A 0.023(2) 0.014(2) 0.029(2) 0.0040(17) 0.0050(18) 0.0039(17)
O9B 0.021(2) 0.024(2) 0.024(2) 0.0030(18) 0.0080(18) 0.0062(18)
O9C 0.018(2) 0.017(2) 0.030(2) 0.0013(17) 0.0060(18) -0.0023(17)
O9D 0.028(4) 0.011(3) 0.035(4) 0.000 0.006(3) 0.000
O10A 0.029(2) 0.0107(19) 0.027(2) -0.0005(16) 0.0066(19) 0.0018(17)
O10B 0.020(2) 0.020(2) 0.025(2) 0.0031(17) 0.0044(18) 0.0059(17)
O10C 0.020(2) 0.023(2) 0.029(2) 0.0034(18) 0.0047(18) -0.0042(18)
O10D 0.028(3) 0.015(2) 0.034(3) 0.0005(18) 0.000(2) -0.0029(18)
O11A 0.032(3) 0.014(2) 0.026(2) 0.0021(17) 0.0047(19) 0.0036(18)
O11B 0.028(3) 0.023(2) 0.026(2) 0.0044(18) 0.0080(19) 0.0079(19)
O11C 0.019(2) 0.027(2) 0.034(3) 0.002(2) 0.0045(19) 0.0008(19)
O11D 0.034(3) 0.015(2) 0.060(4) 0.001(2) -0.008(3) 0.000(2)
O12A 0.030(3) 0.014(2) 0.029(2) 0.0037(17) 0.0087(19) 0.0060(18)
O12B 0.032(3) 0.022(2) 0.023(2) 0.0045(18) 0.0086(19) 0.0075(19)
O12C 0.023(2) 0.020(2) 0.030(2) 0.0023(18) 0.0036(19) 0.0002(18)
O13A 0.025(2) 0.015(2) 0.024(2) 0.0007(16) 0.0065(18) 0.0033(17)
O13B 0.026(2) 0.018(2) 0.025(2) 0.0014(17) 0.0063(18) 0.0045(18)
O13C 0.020(2) 0.021(2) 0.029(2) 0.0004(18) 0.0061(18) -0.0014(18)
O14A 0.030(3) 0.014(2) 0.034(3) 0.0006(18) 0.010(2) -0.0001(18)
O14B 0.028(3) 0.019(2) 0.028(2) 0.0023(18) 0.0082(19) 0.0054(18)
O14C 0.025(2) 0.018(2) 0.021(2) -0.0016(17) 0.0060(18) -0.0041(17)
O14D 0.031(3) 0.018(2) 0.032(3) 0.0021(18) 0.010(2) 0.0013(19)
O15A 0.028(2) 0.012(2) 0.031(3) -0.0017(17) 0.0098(19) -0.0024(17)
O15B 0.023(2) 0.018(2) 0.027(2) 0.0029(17) 0.0041(18) 0.0047(17)
O15C 0.023(2) 0.021(2) 0.025(2) -0.0009(18) 0.0061(18) -0.0001(18)
O15D 0.030(3) 0.015(2) 0.032(3) 0.0011(18) 0.006(2) 0.0007(18)
O16A 0.030(3) 0.016(2) 0.030(3) 0.0005(18) 0.004(2) -0.0003(18)
O16B 0.027(2) 0.019(2) 0.022(2) 0.0009(17) 0.0058(18) 0.0037(18)
O16C 0.027(3) 0.027(2) 0.027(2) 0.0004(19) 0.0029(19) -0.004(2)
O16D 0.031(3) 0.018(2) 0.034(3) 0.0037(19) -0.001(2) -0.0002(19)
O17A 0.066(4) 0.019(2) 0.034(3) 0.002(2) 0.011(3) 0.007(2)
O17B 0.038(3) 0.022(2) 0.026(2) 0.0041(19) 0.008(2) 0.007(2)
O17C 0.034(3) 0.043(3) 0.052(4) 0.011(3) 0.021(3) 0.009(3)
O17D 0.029(3) 0.020(3) 0.103(6) 0.013(3) 0.000(3) -0.001(2)
O18A 0.063(4) 0.023(3) 0.036(3) 0.005(2) 0.014(3) 0.007(3)
O18B 0.055(4) 0.038(3) 0.027(3) 0.005(2) 0.012(2) 0.024(3)
O18C 0.029(3) 0.043(3) 0.079(5) 0.018(3) 0.024(3) 0.011(3)
O18D 0.032(3) 0.021(3) 0.103(6) 0.007(3) -0.003(3) -0.004(2)
O19A 0.067(4) 0.030(3) 0.029(3) 0.006(2) 0.017(3) 0.020(3)
O19B 0.051(4) 0.031(3) 0.040(3) 0.011(2) 0.015(3) 0.009(3)
O19C 0.030(3) 0.029(3) 0.054(4) 0.003(2) 0.009(2) 0.007(2)
O20A 0.039(3) 0.020(2) 0.026(2) -0.0006(18) 0.006(2) 0.005(2)
O20B 0.040(3) 0.037(3) 0.044(3) 0.010(2) 0.018(3) 0.010(2)
O20C 0.026(3) 0.022(2) 0.046(3) 0.002(2) 0.006(2) 0.003(2)
O21A 0.026(2) 0.015(2) 0.029(2) 0.0022(17) 0.0017(19) 0.0038(18)
O21B 0.023(2) 0.029(2) 0.028(2) -0.0008(19) 0.0043(19) 0.0040(19)
O21C 0.024(2) 0.020(2) 0.029(2) 0.0013(18) 0.0029(19) 0.0032(18)
O22A 0.022(2) 0.018(2) 0.024(2) 0.0008(17) 0.0056(18) 0.0008(17)
O22B 0.023(2) 0.017(2) 0.029(2) -0.0006(17) 0.0066(19) -0.0005(17)
O22C 0.024(2) 0.017(2) 0.026(2) 0.0001(17) 0.0062(18) 0.0016(18)
O23A 0.027(2) 0.013(2) 0.027(2) -0.0021(17) 0.0060(19) -0.0001(17)
O23B 0.025(2) 0.020(2) 0.028(2) 0.0018(18) 0.0082(19) 0.0038(18)
O23C 0.022(2) 0.016(2) 0.028(2) 0.0005(17) 0.0036(18) -0.0008(17)
O24B 0.030(3) 0.023(2) 0.031(3) 0.0012(19) 0.009(2) 0.008(2)
O24D 0.042(3) 0.023(3) 0.066(4) 0.004(3) 0.009(3) 0.004(2)
O25B 0.090(5) 0.037(3) 0.044(4) 0.007(3) 0.034(4) 0.022(3)
O25D 0.064(6) 0.030(4) 0.33(2) 0.042(7) 0.071(9) 0.013(4)
O26A 0.080(5) 0.029(3) 0.051(4) 0.006(3) 0.032(4) 0.007(3)
O26C 0.046(4) 0.046(4) 0.120(7) 0.036(4) 0.033(4) 0.019(3)
O27A 0.025(2) 0.014(2) 0.028(2) 0.0027(17) 0.0054(19) 0.0024(17)
O27B 0.028(3) 0.022(2) 0.028(2) 0.0009(18) 0.0086(19) 0.0016(19)
O27C 0.022(2) 0.023(2) 0.025(2) -0.0017(18) 0.0029(18) -0.0015(18)
O27D 0.026(4) 0.014(3) 0.040(4) 0.000 0.005(3) 0.000
O28A 0.026(2) 0.015(2) 0.029(2) 0.0017(17) 0.0043(19) -0.0004(18)
O28B 0.025(2) 0.024(2) 0.022(2) 0.0024(18) 0.0054(18) 0.0050(19)
O28C 0.026(2) 0.019(2) 0.027(2) 0.0019(18) 0.0011(19) -0.0023(18)
O28D 0.027(2) 0.016(2) 0.028(2) 0.0009(17) 0.0046(19) 0.0016(18)
O29A 0.031(3) 0.023(2) 0.051(3) -0.008(2) 0.008(2) -0.003(2)
O29B 0.027(3) 0.029(3) 0.028(3) 0.000(2) 0.007(2) 0.004(2)
O29C 0.051(3) 0.030(3) 0.031(3) -0.001(2) 0.013(2) -0.008(2)
O29D 0.056(4) 0.022(3) 0.049(4) 0.006(2) 0.019(3) 0.003(2)
O30A 0.036(3) 0.052(4) 0.044(3) 0.015(3) 0.005(3) -0.006(3)
O30B 0.049(4) 0.026(3) 0.049(4) 0.003(2) -0.007(3) -0.001(2)
O30C 0.051(4) 0.029(3) 0.043(3) -0.005(2) 0.010(3) 0.007(3)
O30D 0.080(7) 0.031(5) 0.066(7) 0.000 0.014(6) 0.000
O31A 0.024(2) 0.022(2) 0.037(3) 0.003(2) 0.007(2) 0.0017(19)
O31B 0.039(3) 0.029(3) 0.043(3) -0.007(2) 0.014(2) -0.006(2)
O31C 0.032(3) 0.028(3) 0.029(3) -0.005(2) 0.003(2) -0.001(2)
O32A 0.024(2) 0.015(2) 0.025(2) 0.0012(17) 0.0039(18) 0.0011(17)
O32B 0.025(2) 0.022(2) 0.024(2) 0.0000(18) 0.0034(18) 0.0037(18)
O32C 0.022(2) 0.020(2) 0.028(2) -0.0022(18) 0.0038(18) -0.0004(18)
O33A 0.030(3) 0.018(2) 0.023(2) 0.0032(17) 0.0060(19) 0.0008(18)
O33B 0.024(2) 0.023(2) 0.027(2) 0.0009(18) 0.0067(19) 0.0037(19)
O33C 0.024(2) 0.014(2) 0.029(2) -0.0015(17) 0.0060(18) -0.0022(17)
O33D 0.032(4) 0.015(3) 0.029(4) 0.000 0.006(3) 0.000
O34A 0.047(3) 0.018(2) 0.033(3) 0.000(2) 0.010(2) 0.003(2)
O34B 0.030(3) 0.026(2) 0.031(3) 0.003(2) 0.007(2) 0.007(2)
O34C 0.023(2) 0.025(2) 0.030(3) 0.0004(19) 0.0029(19) -0.0001(19)
O34D 0.037(3) 0.017(2) 0.040(3) 0.001(2) 0.009(2) 0.001(2)
O35B 0.022(3) 0.037(3) 0.069(4) 0.005(3) 0.014(3) 0.002(2)
O35D 0.199(13) 0.049(5) 0.078(7) -0.011(5) 0.027(7) -0.034(7)
O36A 0.059(4) 0.033(3) 0.047(4) -0.006(3) 0.011(3) -0.010(3)
O36C 0.060(4) 0.045(4) 0.075(5) -0.017(4) 0.019(4) -0.002(3)
O37A 0.032(3) 0.020(2) 0.026(2) 0.0019(18) 0.005(2) 0.0006(19)
O37B 0.025(3) 0.030(3) 0.034(3) 0.005(2) 0.009(2) 0.002(2)
O37C 0.026(3) 0.020(2) 0.033(3) 0.0019(19) 0.006(2) -0.0013(19)
O38A 0.028(3) 0.041(3) 0.033(3) 0.004(2) 0.001(2) -0.009(2)
O38B 0.028(3) 0.029(3) 0.029(3) 0.000(2) 0.003(2) -0.001(2)
O38C 0.029(3) 0.036(3) 0.038(3) -0.011(2) 0.002(2) 0.000(2)
O38D 0.034(4) 0.029(4) 0.032(4) 0.000 0.008(3) 0.000

loop_
_atom_type_symbol
_atom_type_description
_atom_type_scat_dispersion_real
_atom_type_scat_dispersion_imag
_atom_type_scat_source
H H 0.0000 0.0000 'International Tables Vol C Tables 4.2.6.8 and 6.1.1.4'
Mo Mo -2.0163 0.6505 'International Tables Vol C Tables 4.2.6.8 and 6.1.1.4'
N N 0.0037 0.0031 'International Tables Vol C Tables 4.2.6.8 and 6.1.1.4'
O O 0.0071 0.0057 'International Tables Vol C Tables 4.2.6.8 and 6.1.1.4'

loop_
_geom_angle_atom_site_label_1
_geom_angle_atom_site_label_2
_geom_angle_atom_site_label_3
_geom_angle
_geom_angle_site_symmetry_1
_geom_angle_site_symmetry_3
O1A Mo1A O12A 101.5(2) . .
O1A Mo1A O10A 94.7(2) . .
O12A Mo1A O10A 142.80(18) . .
O1A Mo1A O13A 93.0(2) . .
O12A Mo1A O13A 71.95(18) . .
O10A Mo1A O13A 140.78(19) . .
O1A Mo1A O11A 99.9(2) . .
O12A Mo1A O11A 72.13(18) . .
O10A Mo1A O11A 72.21(19) . .
O13A Mo1A O11A 143.56(19) . .
O1A Mo1A O9A 99.6(2) . .
O12A Mo1A O9A 137.27(18) . .
O10A Mo1A O9A 70.55(18) . .
O13A Mo1A O9A 70.25(18) . .
O11A Mo1A O9A 138.99(19) . .
O1A Mo1A O27A 173.9(2) . .
O12A Mo1A O27A 83.43(19) . .
O10A Mo1A O27A 83.28(18) . .
O13A Mo1A O27A 85.07(17) . .
O11A Mo1A O27A 85.00(18) . .
O9A Mo1A O27A 74.25(18) . .
O1B Mo1B O13B 95.1(2) . .
O1B Mo1B O11B 100.9(2) . .
O13B Mo1B O11B 141.84(19) . .
O1B Mo1B O10B 92.8(2) . .
O13B Mo1B O10B 142.12(18) . .
O11B Mo1B O10B 71.67(18) . .
O1B Mo1B O12B 100.6(2) . .
O13B Mo1B O12B 71.72(19) . .
O11B Mo1B O12B 71.41(19) . .
O10B Mo1B O12B 142.44(18) . .
O1B Mo1B O9B 98.5(2) . .
O13B Mo1B O9B 71.67(18) . .
O11B Mo1B O9B 138.04(19) . .
O10B Mo1B O9B 70.53(17) . .
O12B Mo1B O9B 139.85(19) . .
O1B Mo1B O27B 173.0(2) . .
O13B Mo1B O27B 84.11(19) . .
O11B Mo1B O27B 83.75(19) . .
O10B Mo1B O27B 83.67(18) . .
O12B Mo1B O27B 85.77(19) . .
O9B Mo1B O27B 74.67(19) . .
O1C Mo1C O12C 101.0(2) . .
O1C Mo1C O10C 94.3(2) . .
O12C Mo1C O10C 142.5(2) . .
O1C Mo1C O11C 100.1(2) . .
O12C Mo1C O11C 72.1(2) . .
O10C Mo1C O11C 71.59(19) . .
O1C Mo1C O13C 93.1(2) . .
O12C Mo1C O13C 72.07(19) . .
O10C Mo1C O13C 141.42(19) . .
O11C Mo1C O13C 143.51(19) . .
O1C Mo1C O9C 101.5(2) . .
O12C Mo1C O9C 136.77(18) . .
O10C Mo1C O9C 71.18(18) . .
O11C Mo1C O9C 137.95(19) . .
O13C Mo1C O9C 70.24(18) . .
O1C Mo1C O27C 174.9(2) . .
O12C Mo1C O27C 82.50(19) . .
O10C Mo1C O27C 84.99(18) . .
O11C Mo1C O27C 84.41(19) . .
O13C Mo1C O27C 84.42(18) . .
O9C Mo1C O27C 73.57(18) . .
O1D Mo1D O11D 99.7(3) . .
O1D Mo1D O11D 99.7(3) . 6
O11D Mo1D O11D 72.1(3) . 6
O1D Mo1D O10D 94.75(18) . .
O11D Mo1D O10D 71.0(2) . .
O11D Mo1D O10D 142.1(2) 6 .
O1D Mo1D O10D 94.75(18) . 6
O11D Mo1D O10D 142.1(2) . 6
O11D Mo1D O10D 71.0(2) 6 6
O10D Mo1D O10D 142.5(3) . 6
O1D Mo1D O9D 98.0(4) . .
O11D Mo1D O9D 139.42(17) . .
O11D Mo1D O9D 139.43(17) 6 .
O10D Mo1D O9D 71.37(14) . .
O10D Mo1D O9D 71.37(14) 6 .
O1D Mo1D O27D 172.4(4) . .
O11D Mo1D O27D 86.4(2) . .
O11D Mo1D O27D 86.5(2) 6 .
O10D Mo1D O27D 82.93(16) . .
O10D Mo1D O27D 82.93(16) 6 .
O9D Mo1D O27D 74.4(3) . .
O1D Mo1D Mo4D2 92.6(4) . .
O11D Mo1D Mo4D2 37.10(15) . .
O11D Mo1D Mo4D2 37.10(15) 6 .
O10D Mo1D Mo4D2 107.87(14) . .
O10D Mo1D Mo4D2 107.87(14) 6 .
O9D Mo1D Mo4D2 169.4(3) . .
O27D Mo1D Mo4D2 95.0(3) . .
O2A Mo2A O14A 104.3(2) . .
O2A Mo2A O15A 102.8(2) . .
O14A Mo2A O15A 96.7(2) . .
O2A Mo2A O10A 105.7(2) . .
O14A Mo2A O10A 147.8(2) . .
O15A Mo2A O10A 88.05(19) . .
O2A Mo2A O9A 97.5(2) . .
O14A Mo2A O9A 92.9(2) . .
O15A Mo2A O9A 154.60(19) . .
O10A Mo2A O9A 71.76(18) . .
O2A Mo2A O28A 170.54(19) . .
O14A Mo2A O28A 72.04(19) . .
O15A Mo2A O28A 86.39(18) . .
O10A Mo2A O28A 76.48(18) . .
O9A Mo2A O28A 74.25(17) . .
O2B Mo2B O15B 103.7(2) . .
O2B Mo2B O14B 102.7(2) . .
O15B Mo2B O14B 97.0(2) . .
O2B Mo2B O10B 103.6(2) . .
O15B Mo2B O10B 88.98(19) . .
O14B Mo2B O10B 150.7(2) . .
O2B Mo2B O9B 94.9(2) . .
O15B Mo2B O9B 155.92(19) . .
O14B Mo2B O9B 93.61(19) . .
O10B Mo2B O9B 71.63(18) . .
O2B Mo2B O28B 168.2(2) . .
O15B Mo2B O28B 88.03(18) . .
O14B Mo2B O28B 73.74(19) . .
O10B Mo2B O28B 77.90(18) . .
O9B Mo2B O28B 74.30(18) . .
O2C Mo2C O15C 103.1(2) . .
O2C Mo2C O14C 103.0(2) . .
O15C Mo2C O14C 96.9(2) . .
O2C Mo2C O10C 105.0(2) . .
O15C Mo2C O10C 88.0(2) . .
O14C Mo2C O10C 149.6(2) . .
O2C Mo2C O9C 96.3(2) . .
O15C Mo2C O9C 155.42(19) . .
O14C Mo2C O9C 93.27(19) . .
O10C Mo2C O9C 72.28(18) . .
O2C Mo2C O28C 168.17(19) . .
O15C Mo2C O28C 88.26(18) . .
O14C Mo2C O28C 71.81(18) . .
O10C Mo2C O28C 78.40(18) . .
O9C Mo2C O28C 73.76(17) . .
O2D Mo2D O15D 103.6(2) . .
O2D Mo2D O14D 101.9(3) . .
O15D Mo2D O14D 97.4(2) . .
O2D Mo2D O10D 104.0(3) . .
O15D Mo2D O10D 88.6(2) . .
O14D Mo2D O10D 151.2(2) . .
O2D Mo2D O9D 95.2(3) . .
O15D Mo2D O9D 156.0(2) . .
O14D Mo2D O9D 93.1(2) . .
O10D Mo2D O9D 72.3(2) . .
O2D Mo2D O28D 168.9(2) . .
O15D Mo2D O28D 87.06(19) . .
O14D Mo2D O28D 73.37(19) . .
O10D Mo2D O28D 78.85(19) . .
O9D Mo2D O28D 75.3(2) . .
O29A Mo3A O17A 104.1(3) . .
O29A Mo3A O16A 101.2(2) . .
O17A Mo3A O16A 103.2(2) . .
O29A Mo3A O11A 97.0(2) . .
O17A Mo3A O11A 93.0(2) . .
O16A Mo3A O11A 151.9(2) . .
O29A Mo3A O10A 94.2(2) . .
O17A Mo3A O10A 155.5(2) . .
O16A Mo3A O10A 88.80(19) . .
O11A Mo3A O10A 68.42(18) . .
O29A Mo3A O3A 171.7(2) . .
O17A Mo3A O3A 84.1(3) . .
O16A Mo3A O3A 78.0(2) . .
O11A Mo3A O3A 80.95(19) . .
O10A Mo3A O3A 77.49(19) . .
O29B Mo3B O17B 103.9(2) . .
O29B Mo3B O16B 102.6(2) . .
O17B Mo3B O16B 102.5(2) . .
O29B Mo3B O11B 99.1(2) . .
O17B Mo3B O11B 89.5(2) . .
O16B Mo3B O11B 151.7(2) . .
O29B Mo3B O10B 95.8(2) . .
O17B Mo3B O10B 153.4(2) . .
O16B Mo3B O10B 90.21(19) . .
O11B Mo3B O10B 69.64(18) . .
O29B Mo3B O3B 171.8(2) . .
O17B Mo3B O3B 82.7(2) . .
O16B Mo3B O3B 80.32(19) . .
O11B Mo3B O3B 75.88(19) . .
O10B Mo3B O3B 76.46(17) . .
O17C Mo3C O29C 103.2(3) . .
O17C Mo3C O16C 104.6(3) . .
O29C Mo3C O16C 99.2(2) . .
O17C Mo3C O11C 93.5(2) . .
O29C Mo3C O11C 95.7(2) . .
O16C Mo3C O11C 153.1(2) . .
O17C Mo3C O10C 158.7(3) . .
O29C Mo3C O10C 90.1(2) . .
O16C Mo3C O10C 89.4(2) . .
O11C Mo3C O10C 68.24(18) . .
O17C Mo3C O3C 86.2(3) . .
O29C Mo3C O3C 170.5(2) . .
O16C Mo3C O3C 79.5(2) . .
O11C Mo3C O3C 82.1(2) . .
O10C Mo3C O3C 80.5(2) . .
O29D Mo3D O17D 103.2(3) . .
O29D Mo3D O16D 101.3(3) . .
O17D Mo3D O16D 104.9(2) . .
O29D Mo3D O11D 95.9(3) . .
O17D Mo3D O11D 89.8(2) . .
O16D Mo3D O11D 153.9(2) . .
O29D Mo3D O10D 93.5(2) . .
O17D Mo3D O10D 153.4(3) . .
O16D Mo3D O10D 91.7(2) . .
O11D Mo3D O10D 67.6(2) . .
O29D Mo3D O3D 171.7(3) . .
O17D Mo3D O3D 84.1(3) . .
O16D Mo3D O3D 80.3(2) . .
O11D Mo3D O3D 79.9(2) . .
O10D Mo3D O3D 78.3(2) . .
O4A Mo4A O18A 103.8(3) . .
O4A Mo4A O19A 99.0(3) . .
O18A Mo4A O19A 103.5(3) . .
O4A Mo4A O11A 97.8(2) . .
O18A Mo4A O11A 94.1(2) . .
O19A Mo4A O11A 151.9(2) . .
O4A Mo4A O12A 97.0(2) . .
O18A Mo4A O12A 154.1(3) . .
O19A Mo4A O12A 88.0(2) . .
O11A Mo4A O12A 67.67(17) . .
O4A Mo4A O30A 173.6(3) . .
O18A Mo4A O30A 82.4(3) . .
O19A Mo4A O30A 80.9(3) . .
O11A Mo4A O30A 79.9(2) . .
O12A Mo4A O30A 76.5(2) . .
O19B Mo4B O4B 102.5(3) . .
O19B Mo4B O18B 104.4(3) . .
O4B Mo4B O18B 98.7(3) . .
O19B Mo4B O12B 93.7(2) . .
O4B Mo4B O12B 96.0(2) . .
O18B Mo4B O12B 153.5(2) . .
O19B Mo4B O11B 153.2(3) . .
O4B Mo4B O11B 99.2(3) . .
O18B Mo4B O11B 87.6(2) . .
O12B Mo4B O11B 68.28(18) . .
O19B Mo4B O30B 83.5(3) . .
O4B Mo4B O30B 173.4(3) . .
O18B Mo4B O30B 82.4(3) . .
O12B Mo4B O30B 80.6(2) . .
O11B Mo4B O30B 74.3(2) . .
O4C Mo4C O18C 103.8(3) . .
O4C Mo4C O19C 101.2(3) . .
O18C Mo4C O19C 102.4(3) . .
O4C Mo4C O11C 97.4(3) . .
O18C Mo4C O11C 95.2(2) . .
O19C Mo4C O11C 150.4(2) . .
O4C Mo4C O12C 93.7(3) . .
O18C Mo4C O12C 157.4(3) . .
O19C Mo4C O12C 87.9(2) . .
O11C Mo4C O12C 68.01(18) . .
O4C Mo4C O30C 171.5(3) . .
O18C Mo4C O30C 83.3(3) . .
O19C Mo4C O30C 81.4(2) . .
O11C Mo4C O30C 77.2(2) . .
O12C Mo4C O30C 78.3(2) . .
O31A Mo5A O20A 103.1(3) . .
O31A Mo5A O21A 101.6(2) . .
O20A Mo5A O21A 104.1(2) . .
O31A Mo5A O12A 98.1(2) . .
O20A Mo5A O12A 89.8(2) . .
O21A Mo5A O12A 152.6(2) . .
O31A Mo5A O13A 93.6(2) . .
O20A Mo5A O13A 154.8(2) . .
O21A Mo5A O13A 90.73(19) . .
O12A Mo5A O13A 68.99(18) . .
O31A Mo5A O5A 171.7(2) . .
O20A Mo5A O5A 84.3(2) . .
O21A Mo5A O5A 80.0(2) . .
O12A Mo5A O5A 77.88(19) . .
O13A Mo5A O5A 78.22(18) . .
O20B Mo5B O31B 104.9(3) . .
O20B Mo5B O21B 103.4(2) . .
O31B Mo5B O21B 101.6(2) . .
O20B Mo5B O12B 92.8(2) . .
O31B Mo5B O12B 95.8(2) . .
O21B Mo5B O12B 152.1(2) . .
O20B Mo5B O13B 155.4(2) . .
O31B Mo5B O13B 92.5(2) . .
O21B Mo5B O13B 89.6(2) . .
O12B Mo5B O13B 67.83(18) . .
O20B Mo5B O5B 83.9(3) . .
O31B Mo5B O5B 170.9(2) . .
O21B Mo5B O5B 78.1(2) . .
O12B Mo5B O5B 81.4(2) . .
O13B Mo5B O5B 78.4(2) . .
O31C Mo5C O20C 104.0(3) . .
O31C Mo5C O21C 101.2(2) . .
O20C Mo5C O21C 104.1(2) . .
O31C Mo5C O12C 99.1(2) . .
O20C Mo5C O12C 89.6(2) . .
O21C Mo5C O12C 151.8(2) . .
O31C Mo5C O13C 95.1(2) . .
O20C Mo5C O13C 153.6(2) . .
O21C Mo5C O13C 89.49(19) . .
O12C Mo5C O13C 69.29(18) . .
O31C Mo5C O5C 173.3(2) . .
O20C Mo5C O5C 82.7(2) . .
O21C Mo5C O5C 76.6(2) . .
O12C Mo5C O5C 80.99(19) . .
O13C Mo5C O5C 78.55(18) . .
O6A Mo6A O22A 103.7(2) . .
O6A Mo6A O23A 105.2(2) . .
O22A Mo6A O23A 98.5(2) . .
O6A Mo6A O13A 102.6(2) . .
O22A Mo6A O13A 88.45(19) . .
O23A Mo6A O13A 148.7(2) . .
O6A Mo6A O9A 94.1(2) . .
O22A Mo6A O9A 155.54(19) . .
O23A Mo6A O9A 92.80(19) . .
O13A Mo6A O9A 71.15(18) . .
O6A Mo6A O32A 166.81(19) . .
O22A Mo6A O32A 89.47(18) . .
O23A Mo6A O32A 72.47(18) . .
O13A Mo6A O32A 77.18(18) . .
O9A Mo6A O32A 73.28(16) . .
O6B Mo6B O22B 103.1(2) . .
O6B Mo6B O23B 102.2(2) . .
O22B Mo6B O23B 96.5(2) . .
O6B Mo6B O13B 104.9(2) . .
O22B Mo6B O13B 88.4(2) . .
O23B Mo6B O13B 150.5(2) . .
O6B Mo6B O9B 96.5(2) . .
O22B Mo6B O9B 155.7(2) . .
O23B Mo6B O9B 93.17(19) . .
O13B Mo6B O9B 72.68(18) . .
O6B Mo6B O32B 169.2(2) . .
O22B Mo6B O32B 87.03(18) . .
O23B Mo6B O32B 72.61(18) . .
O13B Mo6B O32B 78.67(18) . .
O9B Mo6B O32B 74.68(18) . .
O6C Mo6C O22C 103.6(2) . .
O6C Mo6C O23C 103.3(2) . .
O22C Mo6C O23C 99.5(2) . .
O6C Mo6C O13C 104.5(2) . .
O22C Mo6C O13C 87.1(2) . .
O23C Mo6C O13C 148.9(2) . .
O6C Mo6C O9C 94.5(2) . .
O22C Mo6C O9C 154.91(19) . .
O23C Mo6C O9C 92.96(19) . .
O13C Mo6C O9C 71.43(18) . .
O6C Mo6C O32C 166.9(2) . .
O22C Mo6C O32C 89.42(18) . .
O23C Mo6C O32C 72.16(18) . .
O13C Mo6C O32C 77.59(18) . .
O9C Mo6C O32C 73.75(17) . .
O8C Mo8C2 O26C 109.2(5) . .
O8C Mo8C2 O19C 100.0(3) . .
O26C Mo8C2 O19C 95.2(3) . .
O8C Mo8C2 O24D 100.1(4) . .
O26C Mo8C2 O24D 96.6(3) . .
O19C Mo8C2 O24D 151.9(3) . .
O8C Mo8C2 O20C 93.7(3) . .
O26C Mo8C2 O20C 157.0(5) . .
O19C Mo8C2 O20C 80.9(2) . .
O24D Mo8C2 O20C 78.3(2) . .
O8C Mo8C2 O36C 169.6(3) . .
O26C Mo8C2 O36C 81.2(4) . .
O19C Mo8C2 O36C 78.1(3) . .
O24D Mo8C2 O36C 78.6(3) . .
O20C Mo8C2 O36C 75.8(3) . .
O38A Mo9A O27A 103.4(2) . .
O38A Mo9A O28A 106.5(2) . .
O27A Mo9A O28A 98.2(2) . .
O38A Mo9A O32A 106.1(2) . .
O27A Mo9A O32A 96.2(2) . .
O28A Mo9A O32A 139.95(19) . .
O38A Mo9A O33A 98.9(2) . .
O27A Mo9A O33A 157.6(2) . .
O28A Mo9A O33A 76.75(19) . .
O32A Mo9A O33A 75.78(19) . .
O38A Mo9A O9A 175.9(2) . .
O27A Mo9A O9A 72.76(18) . .
O28A Mo9A O9A 75.71(17) . .
O32A Mo9A O9A 73.33(17) . .
O33A Mo9A O9A 84.88(17) . .
O38B Mo9B O27B 103.4(2) . .
O38B Mo9B O28B 105.4(2) . .
O27B Mo9B O28B 98.7(2) . .
O38B Mo9B O32B 105.9(2) . .
O27B Mo9B O32B 97.2(2) . .
O28B Mo9B O32B 140.3(2) . .
O38B Mo9B O33B 98.3(2) . .
O27B Mo9B O33B 158.2(2) . .
O28B Mo9B O33B 76.65(19) . .
O32B Mo9B O33B 75.13(19) . .
O38B Mo9B O9B 177.4(2) . .
O27B Mo9B O9B 73.97(19) . .
O28B Mo9B O9B 75.24(18) . .
O32B Mo9B O9B 74.62(17) . .
O33B Mo9B O9B 84.27(17) . .
O38C Mo9C O27C 104.2(2) . .
O38C Mo9C O32C 106.2(2) . .
O27C Mo9C O32C 98.3(2) . .
O38C Mo9C O28C 106.6(2) . .
O27C Mo9C O28C 95.5(2) . .
O32C Mo9C O28C 139.8(2) . .
O38C Mo9C O33C 96.5(2) . .
O27C Mo9C O33C 159.2(2) . .
O32C Mo9C O33C 77.32(19) . .
O28C Mo9C O33C 76.51(19) . .
O38C Mo9C O9C 176.6(2) . .
O27C Mo9C O9C 72.43(18) . .
O32C Mo9C O9C 74.36(17) . .
O28C Mo9C O9C 74.28(17) . .
O33C Mo9C O9C 86.83(17) . .
O38D Mo9D O27D 102.9(4) . .
O38D Mo9D O28D 105.19(15) . 6
O27D Mo9D O28D 98.56(16) . 6
O38D Mo9D O28D 105.19(15) . .
O27D Mo9D O28D 98.56(16) . .
O28D Mo9D O28D 140.6(3) 6 .
O38D Mo9D O33D 99.4(3) . .
O27D Mo9D O33D 157.7(3) . .
O28D Mo9D O33D 75.37(15) 6 .
O28D Mo9D O33D 75.37(15) . .
O38D Mo9D O9D 177.0(3) . .
O27D Mo9D O9D 74.1(3) . .
O28D Mo9D O9D 75.49(15) 6 .
O28D Mo9D O9D 75.50(15) . .
O33D Mo9D O9D 83.6(3) . .
O34A Mo10A O15D 103.1(2) . 2
O34A Mo10A O14A 99.4(2) . .
O15D Mo10A O14A 90.2(2) 2 .
O34A Mo10A O16D 101.7(2) . 2
O15D Mo10A O16D 86.1(2) 2 2
O14A Mo10A O16D 158.9(2) . 2
O34A Mo10A O33A 100.6(2) . .
O15D Mo10A O33A 156.1(2) 2 .
O14A Mo10A O33A 89.2(2) . .
O16D Mo10A O33A 85.9(2) 2 .
O34A Mo10A O28A 168.0(2) . .
O15D Mo10A O28A 87.41(19) 2 .
O14A Mo10A O28A 74.38(19) . .
O16D Mo10A O28A 84.70(19) 2 .
O33A Mo10A O28A 69.46(17) . .
O34B Mo10B O15C 104.1(2) . 2
O34B Mo10B O14B 99.1(2) . .
O15C Mo10B O14B 89.6(2) 2 .
O34B Mo10B O16C 103.0(2) . 2
O15C Mo10B O16C 87.0(2) 2 2
O14B Mo10B O16C 157.8(2) . 2
O34B Mo10B O33B 98.8(2) . .
O15C Mo10B O33B 157.0(2) 2 .
O14B Mo10B O33B 88.3(2) . .
O16C Mo10B O33B 86.3(2) 2 .
O34B Mo10B O28B 166.7(2) . .
O15C Mo10B O28B 87.46(18) 2 .
O14B Mo10B O28B 74.04(18) . .
O16C Mo10B O28B 83.87(19) 2 .
O33B Mo10B O28B 69.97(18) . .
O34C Mo10C O15B 103.8(2) . 2
O34C Mo10C O14C 99.9(2) . .
O15B Mo10C O14C 89.14(19) 2 .
O34C Mo10C O16B 101.7(2) . 2
O15B Mo10C O16B 85.70(19) 2 2
O14C Mo10C O16B 158.4(2) . 2
O34C Mo10C O33C 96.8(2) . .
O15B Mo10C O33C 159.22(19) 2 .
O14C Mo10C O33C 89.62(19) . .
O16B Mo10C O33C 87.88(19) 2 .
O34C Mo10C O28C 166.3(2) . .
O15B Mo10C O28C 88.88(18) 2 .
O14C Mo10C O28C 74.74(18) . .
O16B Mo10C O28C 84.19(19) 2 .
O33C Mo10C O28C 70.80(18) . .
O34D Mo10D O15A 103.5(2) . 2
O34D Mo10D O14D 99.8(2) . .
O15A Mo10D O14D 89.8(2) 2 .
O34D Mo10D O16A 102.3(2) . 2
O15A Mo10D O16A 88.4(2) 2 2
O14D Mo10D O16A 157.7(2) . 2
O34D Mo10D O33D 99.2(3) . .
O15A Mo10D O33D 157.2(2) 2 .
O14D Mo10D O33D 88.4(2) . .
O16A Mo10D O33D 84.8(2) 2 .
O34D Mo10D O28D 166.9(2) . .
O15A Mo10D O28D 88.03(18) 2 .
O14D Mo10D O28D 73.73(19) . .
O16A Mo10D O28D 83.95(19) 2 .
O33D Mo10D O28D 69.6(2) . .
O37A Mo11A O22C 105.1(2) . 2
O37A Mo11A O23A 102.9(2) . .
O22C Mo11A O23A 89.48(19) 2 .
O37A Mo11A O21C 100.9(2) . 2
O22C Mo11A O21C 87.2(2) 2 2
O23A Mo11A O21C 156.0(2) . 2
O37A Mo11A O33A 94.9(2) . .
O22C Mo11A O33A 159.8(2) 2 .
O23A Mo11A O33A 88.48(19) . .
O21C Mo11A O33A 86.50(19) 2 .
O37A Mo11A O32A 165.0(2) . .
O22C Mo11A O32A 89.77(18) 2 .
O23A Mo11A O32A 74.94(18) . .
O21C Mo11A O32A 81.28(19) 2 .
O33A Mo11A O32A 70.28(17) . .
O37B Mo11B O22B 103.3(2) . 2
O37B Mo11B O23B 98.7(2) . .
O22B Mo11B O23B 90.1(2) 2 .
O37B Mo11B O21B 102.5(2) . 2
O22B Mo11B O21B 88.0(2) 2 2
O23B Mo11B O21B 158.6(2) . 2
O37B Mo11B O33B 99.7(2) . .
O22B Mo11B O33B 156.9(2) 2 .
O23B Mo11B O33B 88.6(2) . .
O21B Mo11B O33B 84.8(2) 2 .
O37B Mo11B O32B 167.2(2) . .
O22B Mo11B O32B 87.28(18) 2 .
O23B Mo11B O32B 73.71(18) . .
O21B Mo11B O32B 84.90(19) 2 .
O33B Mo11B O32B 70.29(18) . .
O37C Mo11C O22A 104.4(2) . 2
O37C Mo11C O23C 98.9(2) . .
O22A Mo11C O23C 89.64(19) 2 .
O37C Mo11C O21A 102.8(2) . 2
O22A Mo11C O21A 85.99(19) 2 2
O23C Mo11C O21A 158.28(19) . 2
O37C Mo11C O33C 95.8(2) . .
O22A Mo11C O33C 159.72(19) 2 .
O23C Mo11C O33C 89.25(19) . .
O21A Mo11C O33C 87.58(19) 2 .
O37C Mo11C O32C 165.4(2) . .
O22A Mo11C O32C 88.87(18) 2 .
O23C Mo11C O32C 74.78(18) . .
O21A Mo11C O32C 83.86(18) 2 .
O33C Mo11C O32C 71.31(18) . .
Mo2A O9A Mo6A 139.1(2) . .
Mo2A O9A Mo1A 103.34(19) . .
Mo6A O9A Mo1A 103.9(2) . .
Mo2A O9A Mo9A 103.28(19) . .
Mo6A O9A Mo9A 103.69(18) . .
Mo1A O9A Mo9A 95.70(17) . .
Mo6B O9B Mo2B 143.1(2) . .
Mo6B O9B Mo1B 102.2(2) . .
Mo2B O9B Mo1B 103.58(19) . .
Mo6B O9B Mo9B 102.58(19) . .
Mo2B O9B Mo9B 100.96(19) . .
Mo1B O9B Mo9B 95.00(18) . .
Mo2C O9C Mo6C 139.7(2) . .
Mo2C O9C Mo1C 103.34(19) . .
Mo6C O9C Mo1C 104.3(2) . .
Mo2C O9C Mo9C 103.55(19) . .
Mo6C O9C Mo9C 102.09(17) . .
Mo1C O9C Mo9C 96.03(17) . .
Mo2D O9D Mo2D 144.6(4) 6 .
Mo2D O9D Mo1D 102.6(2) 6 .
Mo2D O9D Mo1D 102.6(2) . .
Mo2D O9D Mo9D 101.0(2) 6 .
Mo2D O9D Mo9D 101.0(2) . .
Mo1D O9D Mo9D 95.4(3) . .
Mo2A O10A Mo1A 109.1(2) . .
Mo2A O10A Mo3A 142.2(2) . .
Mo1A O10A Mo3A 107.8(2) . .
Mo2B O10B Mo1B 110.5(2) . .
Mo2B O10B Mo3B 139.9(2) . .
Mo1B O10B Mo3B 107.7(2) . .
Mo2C O10C Mo1C 109.4(2) . .
Mo2C O10C Mo3C 140.8(2) . .
Mo1C O10C Mo3C 108.2(2) . .
Mo2D O10D Mo1D 109.6(2) . .
Mo2D O10D Mo3D 140.4(2) . .
Mo1D O10D Mo3D 108.9(2) . .
Mo1A O11A Mo3A 110.2(2) . .
Mo1A O11A Mo4A 110.7(2) . .
Mo3A O11A Mo4A 136.5(2) . .
Mo1B O11B Mo3B 109.5(2) . .
Mo1B O11B Mo4B 109.1(2) . .
Mo3B O11B Mo4B 140.4(2) . .
Mo1C O11C Mo4C 110.3(2) . .
Mo1C O11C Mo3C 111.2(2) . .
Mo4C O11C Mo3C 137.4(3) . .
Mo1D O11D Mo3D 110.8(3) . .
Mo1A O12A Mo5A 110.5(2) . .
Mo1A O12A Mo4A 109.1(2) . .
Mo5A O12A Mo4A 139.5(2) . .
Mo1B O12B Mo4B 110.4(2) . .
Mo1B O12B Mo5B 110.7(2) . .
Mo4B O12B Mo5B 137.2(2) . .
Mo1C O12C Mo5C 110.9(2) . .
Mo1C O12C Mo4C 108.8(2) . .
Mo5C O12C Mo4C 139.4(2) . .
Mo6A O13A Mo1A 110.6(2) . .
Mo6A O13A Mo5A 140.1(2) . .
Mo1A O13A Mo5A 107.7(2) . .
Mo1B O13B Mo6B 109.4(2) . .
Mo1B O13B Mo5B 108.3(2) . .
Mo6B O13B Mo5B 141.1(2) . .
Mo6C O13C Mo1C 109.9(2) . .
Mo6C O13C Mo5C 141.2(2) . .
Mo1C O13C Mo5C 106.6(2) . .
Mo2A O14A Mo10A 124.8(3) . .
Mo2B O14B Mo10B 121.6(2) . .
Mo2C O14C Mo10C 122.9(2) . .
Mo2D O14D Mo10D 122.2(3) . .
Mo2A O15A Mo10D 156.8(3) . 2
Mo2B O15B Mo10C 157.2(3) . 2
Mo2C O15C Mo10B 158.3(3) . 2
Mo2D O15D Mo10A 158.0(3) . 2
Mo3A O16A Mo10D 149.2(3) . 2
Mo3B O16B Mo10C 146.3(3) . 2
Mo3C O16C Mo10B 148.1(3) . 2
Mo3D O16D Mo10A 147.7(3) . 2
Mo4C O19C Mo8C2 138.6(4) . .
Mo5C O20C Mo8C2 151.9(3) . .
Mo5A O21A Mo11C 145.7(3) . 2
Mo5B O21B Mo11B 147.6(3) . 2
Mo5C O21C Mo11A 146.4(3) . 2
Mo6A O22A Mo11C 158.4(3) . 2
Mo6B O22B Mo11B 157.2(3) . 2
Mo6C O22C Mo11A 158.4(3) . 2
Mo6A O23A Mo11A 122.0(2) . .
Mo6B O23B Mo11B 122.4(2) . .
Mo6C O23C Mo11C 121.5(2) . .
Mo9A O27A Mo1A 117.3(2) . .
Mo9B O27B Mo1B 116.4(2) . .
Mo9C O27C Mo1C 118.0(2) . .
Mo9D O27D Mo1D 116.1(4) . .
Mo9A O28A Mo10A 102.68(19) . .
Mo9A O28A Mo2A 106.7(2) . .
Mo10A O28A Mo2A 87.82(15) . .
Mo9B O28B Mo10B 103.4(2) . .
Mo9B O28B Mo2B 109.5(2) . .
Mo10B O28B Mo2B 89.44(16) . .
Mo9C O28C Mo10C 103.4(2) . .
Mo9C O28C Mo2C 108.3(2) . .
Mo10C O28C Mo2C 89.06(16) . .
Mo9D O28D Mo10D 103.1(2) . .
Mo9D O28D Mo2D 108.2(2) . .
Mo10D O28D Mo2D 89.70(16) . .
Mo9A O32A Mo11A 103.1(2) . .
Mo9A O32A Mo6A 109.54(19) . .
Mo11A O32A Mo6A 88.95(15) . .
Mo9B O32B Mo11B 103.3(2) . .
Mo9B O32B Mo6B 108.1(2) . .
Mo11B O32B Mo6B 90.32(16) . .
Mo9C O32C Mo11C 103.9(2) . .
Mo9C O32C Mo6C 109.7(2) . .
Mo11C O32C Mo6C 89.69(16) . .
Mo10A O33A Mo11A 137.3(2) . .
Mo10A O33A Mo9A 110.6(2) . .
Mo11A O33A Mo9A 109.8(2) . .
Mo11B O33B Mo10B 140.0(3) . .
Mo11B O33B Mo9B 110.2(2) . .
Mo10B O33B Mo9B 108.6(2) . .
Mo10C O33C Mo11C 141.2(2) . .
Mo10C O33C Mo9C 108.7(2) . .
Mo11C O33C Mo9C 106.6(2) . .
Mo10D O33D Mo10D 137.6(4) 6 .
Mo10D O33D Mo9D 110.79(19) 6 .
Mo10D O33D Mo9D 110.79(19) . .

loop_
_geom_bond_atom_site_label_1
_geom_bond_atom_site_label_2
_geom_bond_distance
_geom_bond_site_symmetry_2
Mo1A O1A 1.690(5) .
Mo1A O12A 1.970(5) .
Mo1A O10A 1.998(4) .
Mo1A O13A 2.012(4) .
Mo1A O11A 2.020(4) .
Mo1A O9A 2.097(5) .
Mo1A O27A 2.217(5) .
Mo1B O1B 1.675(5) .
Mo1B O13B 1.994(5) .
Mo1B O11B 1.996(5) .
Mo1B O10B 2.022(5) .
Mo1B O12B 2.024(5) .
Mo1B O9B 2.115(5) .
Mo1B O27B 2.207(5) .
Mo1C O1C 1.681(5) .
Mo1C O12C 1.972(5) .
Mo1C O10C 2.008(5) .
Mo1C O11C 2.020(5) .
Mo1C O13C 2.030(4) .
Mo1C O9C 2.096(5) .
Mo1C O27C 2.239(5) .
Mo1D O1D 1.665(9) .
Mo1D O11D 1.989(5) .
Mo1D O11D 1.989(5) 6
Mo1D O10D 2.013(5) .
Mo1D O10D 2.013(5) 6
Mo1D O9D 2.102(7) .
Mo1D O27D 2.226(8) .
Mo1D Mo4D2 3.192(4) .
Mo2A O2A 1.677(5) .
Mo2A O14A 1.846(5) .
Mo2A O15A 1.863(4) .
Mo2A O10A 1.992(5) .
Mo2A O9A 2.045(4) .
Mo2A O28A 2.495(5) .
Mo2B O2B 1.686(5) .
Mo2B O15B 1.844(5) .
Mo2B O14B 1.856(5) .
Mo2B O10B 1.996(4) .
Mo2B O9B 2.086(4) .
Mo2B O28B 2.396(5) .
Mo2C O2C 1.684(5) .
Mo2C O15C 1.850(5) .
Mo2C O14C 1.859(5) .
Mo2C O10C 1.989(5) .
Mo2C O9C 2.062(4) .
Mo2C O28C 2.469(5) .
Mo2D O2D 1.683(5) .
Mo2D O15D 1.844(5) .
Mo2D O14D 1.870(5) .
Mo2D O10D 1.984(5) .
Mo2D O9D 2.084(2) .
Mo2D O28D 2.389(5) .
Mo3A O29A 1.700(6) .
Mo3A O17A 1.709(5) .
Mo3A O16A 1.860(5) .
Mo3A O11A 2.063(5) .
Mo3A O10A 2.146(4) .
Mo3A O3A 2.320(6) .
Mo3B O29B 1.680(5) .
Mo3B O17B 1.766(5) .
Mo3B O16B 1.838(5) .
Mo3B O11B 2.051(5) .
Mo3B O10B 2.069(4) .
Mo3B O3B 2.470(5) .
Mo3C O17C 1.702(6) .
Mo3C O29C 1.768(6) .
Mo3C O16C 1.853(5) .
Mo3C O11C 2.057(5) .
Mo3C O10C 2.142(5) .
Mo3C O3C 2.256(6) .
Mo3D O29D 1.690(7) .
Mo3D O17D 1.748(6) .
Mo3D O16D 1.829(5) .
Mo3D O11D 2.077(5) .
Mo3D O10D 2.099(5) .
Mo3D O3D 2.334(7) .
Mo4A O4A 1.697(6) .
Mo4A O18A 1.712(5) .
Mo4A O19A 1.851(5) .
Mo4A O11A 2.064(5) .
Mo4A O12A 2.153(4) .
Mo4A O30A 2.370(6) .
Mo4B O19B 1.700(6) .
Mo4B O4B 1.712(6) .
Mo4B O18B 1.838(5) .
Mo4B O12B 2.060(5) .
Mo4B O11B 2.120(5) .
Mo4B O30B 2.367(6) .
Mo4C O4C 1.704(6) .
Mo4C O18C 1.730(6) .
Mo4C O19C 1.866(6) .
Mo4C O11C 2.056(5) .
Mo4C O12C 2.142(5) .
Mo4C O30C 2.357(6) .
Mo5A O31A 1.683(5) .
Mo5A O20A 1.753(5) .
Mo5A O21A 1.848(4) .
Mo5A O12A 2.051(4) .
Mo5A O13A 2.080(4) .
Mo5A O5A 2.358(5) .
Mo5B O20B 1.701(6) .
Mo5B O31B 1.715(6) .
Mo5B O21B 1.856(5) .
Mo5B O12B 2.063(5) .
Mo5B O13B 2.153(5) .
Mo5B O5B 2.300(6) .
Mo5C O31C 1.713(5) .
Mo5C O20C 1.746(5) .
Mo5C O21C 1.860(5) .
Mo5C O12C 2.044(5) .
Mo5C O13C 2.097(5) .
Mo5C O5C 2.353(5) .
Mo6A O6A 1.687(5) .
Mo6A O22A 1.845(4) .
Mo6A O23A 1.856(5) .
Mo6A O13A 1.986(5) .
Mo6A O9A 2.078(4) .
Mo6A O32A 2.433(5) .
Mo6B O6B 1.676(5) .
Mo6B O22B 1.846(5) .
Mo6B O23B 1.862(5) .
Mo6B O13B 1.994(5) .
Mo6B O9B 2.068(4) .
Mo6B O32B 2.408(5) .
Mo6C O6C 1.680(5) .
Mo6C O22C 1.839(5) .
Mo6C O23C 1.853(5) .
Mo6C O13C 1.991(5) .
Mo6C O9C 2.074(4) .
Mo6C O32C 2.437(5) .
Mo8A2 O36A 2.567(8) .
Mo8C2 O8C 1.633(7) .
Mo8C2 O26C 1.730(7) .
Mo8C2 O19C 1.940(6) .
Mo8C2 O24D 1.949(6) .
Mo8C2 O20C 2.214(5) .
Mo8C2 O36C 2.379(7) .
Mo9A O38A 1.689(5) .
Mo9A O27A 1.780(5) .
Mo9A O28A 1.944(5) .
Mo9A O32A 1.976(4) .
Mo9A O33A 2.070(5) .
Mo9A O9A 2.502(5) .
Mo9B O38B 1.693(5) .
Mo9B O27B 1.781(5) .
Mo9B O28B 1.914(5) .
Mo9B O32B 1.974(5) .
Mo9B O33B 2.101(5) .
Mo9B O9B 2.478(5) .
Mo9C O38C 1.693(5) .
Mo9C O27C 1.763(5) .
Mo9C O32C 1.925(5) .
Mo9C O28C 1.965(5) .
Mo9C O33C 2.089(5) .
Mo9C O9C 2.514(5) .
Mo9D O38D 1.662(8) .
Mo9D O27D 1.765(7) .
Mo9D O28D 1.956(4) 6
Mo9D O28D 1.956(4) .
Mo9D O33D 2.101(7) .
Mo9D O9D 2.476(7) .
Mo10A O34A 1.667(5) .
Mo10A O15D 1.919(5) 2
Mo10A O14A 1.940(5) .
Mo10A O16D 1.992(5) 2
Mo10A O33A 2.010(5) .
Mo10A O28A 2.340(5) .
Mo10B O34B 1.675(5) .
Mo10B O15C 1.915(5) 2
Mo10B O14B 1.947(5) .
Mo10B O16C 1.961(5) 2
Mo10B O33B 2.004(5) .
Mo10B O28B 2.322(5) .
Mo10C O34C 1.674(5) .
Mo10C O15B 1.927(5) 2
Mo10C O14C 1.945(5) .
Mo10C O16B 1.992(5) 2
Mo10C O33C 2.030(4) .
Mo10C O28C 2.291(5) .
Mo10D O34D 1.676(5) .
Mo10D O15A 1.893(4) 2
Mo10D O14D 1.932(5) .
Mo10D O16A 1.953(5) 2
Mo10D O33D 1.989(3) .
Mo10D O28D 2.332(5) .
Mo11A O37A 1.668(5) .
Mo11A O22C 1.910(5) 2
Mo11A O23A 1.925(5) .
Mo11A O21C 1.969(5) 2
Mo11A O33A 2.017(4) .
Mo11A O32A 2.286(5) .
Mo11B O37B 1.680(5) .
Mo11B O22B 1.915(5) 2
Mo11B O23B 1.950(5) .
Mo11B O21B 1.963(5) 2
Mo11B O33B 1.995(5) .
Mo11B O32B 2.302(5) .
Mo11C O37C 1.675(5) .
Mo11C O22A 1.913(4) 2
Mo11C O23C 1.949(5) .
Mo11C O21A 1.993(5) 2
Mo11C O33C 2.031(5) .
Mo11C O32C 2.264(5) .
O9D Mo2D 2.084(2) 6
O15A Mo10D 1.893(4) 2
O15B Mo10C 1.927(5) 2
O15C Mo10B 1.915(5) 2
O15D Mo10A 1.919(5) 2
O16A Mo10D 1.953(5) 2
O16B Mo10C 1.992(5) 2
O16C Mo10B 1.961(5) 2
O16D Mo10A 1.992(5) 2
O21A Mo11C 1.993(5) 2
O21B Mo11B 1.963(5) 2
O21C Mo11A 1.969(5) 2
O22A Mo11C 1.913(4) 2
O22B Mo11B 1.915(5) 2
O22C Mo11A 1.910(5) 2
O33D Mo10D 1.989(3) 6
